data_4346583
loop_
_publ_author_name
'Przyojski, Jacob A.'
'Kiewit, Monica L.'
'Fillman, Kathlyn L.'
'Arman, Hadi D.'
'Tonzetich, Zachary J.'

_publ_section_title
;
 Homoleptic transition metal complexes of the 7-azaindolide ligand
 featuring \k(1)-N1 coordination.
;
_journal_issue 19
_journal_name_full 'Inorganic chemistry'
_journal_page_first 9637
_journal_page_last 9645
_journal_paper_doi 10.1021/acs.inorgchem.5b01732
_journal_volume 54
_journal_year 2015
_chemical_formula_moiety 'C36 H36 Co N8 Na2 O2'
_chemical_formula_sum 'C36 H36 Co N8 Na2 O2'
_chemical_formula_weight 717.64
_space_group_IT_number 14
_space_group_name_Hall '-P 2ybc'
_space_group_name_H-M_alt 'P 1 21/c 1'
_symmetry_cell_setting monoclinic
_symmetry_space_group_name_Hall '-P 2ybc'
_symmetry_space_group_name_H-M 'P 1 21/c 1'
_atom_sites_solution_hydrogens geom
_atom_sites_solution_primary direct
_atom_sites_solution_secondary difmap
_audit_creation_method SHELXL-97
_cell_angle_alpha 90.00
_cell_angle_beta 103.410(3)
_cell_angle_gamma 90.00
_cell_formula_units_Z 4
_cell_length_a 9.5708(19)
_cell_length_b 27.954(5)
_cell_length_c 13.629(3)
_cell_measurement_reflns_used 18385
_cell_measurement_temperature 98(2)
_cell_measurement_theta_max 40.2
_cell_measurement_theta_min 2.6
_cell_volume 3546.9(12)
_computing_cell_refinement
;
CrystalClear-SM Expert 2.0 r5 (Rigaku, 2010)
;
_computing_data_collection
;
CrystalClear-SM Expert 2.0 r5 (Rigaku, 2010)
;
_computing_data_reduction
;
CrystalClear-SM Expert 2.0 r5 (Rigaku, 2010)
;
_computing_structure_refinement 'SHELXL-97 (Sheldrick, 1997)'
_computing_structure_solution 'SHELXS-97 (Sheldrick, 1990)'
_diffrn_ambient_temperature 98(2)
_diffrn_detector_area_resol_mean 28.5714
_diffrn_measured_fraction_theta_full 0.994
_diffrn_measured_fraction_theta_max 0.994
_diffrn_measurement_device_type
;
Saturn724 (2x2 bin mode)
;
_diffrn_measurement_method \w
_diffrn_radiation_monochromator graphite
_diffrn_radiation_source 'sealed tube'
_diffrn_radiation_type MoK\a
_diffrn_radiation_wavelength 0.71073
_diffrn_reflns_av_R_equivalents 0.0428
_diffrn_reflns_av_sigmaI/netI 0.0419
_diffrn_reflns_limit_h_max 12
_diffrn_reflns_limit_h_min -11
_diffrn_reflns_limit_k_max 26
_diffrn_reflns_limit_k_min -36
_diffrn_reflns_limit_l_max 17
_diffrn_reflns_limit_l_min -17
_diffrn_reflns_number 23858
_diffrn_reflns_reduction_process 'Lp corrections applied'
_diffrn_reflns_theta_full 27.50
_diffrn_reflns_theta_max 27.50
_diffrn_reflns_theta_min 2.47
_diffrn_standards_decay_% <1
_diffrn_standards_interval_count 0
_diffrn_standards_number 0
_exptl_absorpt_coefficient_mu 0.553
_exptl_absorpt_correction_T_max 1.000
_exptl_absorpt_correction_T_min 0.648
_exptl_absorpt_correction_type multi-scan
_exptl_absorpt_process_details 'ABSCOR (Higashi, 1995)'
_exptl_crystal_colour blue
_exptl_crystal_density_diffrn 1.344
_exptl_crystal_density_method 'not measured'
_exptl_crystal_description chunk
_exptl_crystal_F_000 1492
_exptl_crystal_size_max 0.30
_exptl_crystal_size_mid 0.25
_exptl_crystal_size_min 0.20
_refine_diff_density_max 0.516
_refine_diff_density_min -0.539
_refine_diff_density_rms '0.058 ====END'
_refine_ls_extinction_method none
_refine_ls_goodness_of_fit_ref 1.000
_refine_ls_hydrogen_treatment mixed
_refine_ls_matrix_type full
_refine_ls_number_parameters 445
_refine_ls_number_reflns 8104
_refine_ls_number_restraints 0
_refine_ls_restrained_S_all 1.000
_refine_ls_R_factor_all 0.0496
_refine_ls_R_factor_gt 0.0418
_refine_ls_shift/su_max 0.026
_refine_ls_shift/su_mean 0.001
_refine_ls_structure_factor_coef Fsqd
_refine_ls_weighting_details 'calc w=1/[\s^2^(Fo^2^)+(0.0586P)^2^+1.4793P] where P=(Fo^2^+2Fc^2^)/3'
_refine_ls_weighting_scheme calc
_refine_ls_wR_factor_gt 0.1063
_refine_ls_wR_factor_ref 0.1123
_reflns_number_gt 7023
_reflns_number_total 8104
_reflns_threshold_expression >2sigma(I)
_cod_data_source_file ic5b01732_si_002.cif
_cod_data_source_block Na2[Co(AzaIn)4]-2THF
_cod_original_sg_symbol_Hall '-P2 ybc'
_cod_original_sg_symbol_H-M P2(1)/c
_cod_database_code 4346583

loop_
_symmetry_equiv_pos_as_xyz
'x, y, z'
'-x, y+1/2, -z+1/2'
'-x, -y, -z'
'x, -y-1/2, z-1/2'

loop_
_atom_site_label
_atom_site_type_symbol
_atom_site_fract_x
_atom_site_fract_y
_atom_site_fract_z
_atom_site_U_iso_or_equiv
_atom_site_adp_type
_atom_site_occupancy
_atom_site_symmetry_multiplicity
_atom_site_calc_flag
_atom_site_refinement_flags
Co1 Co 0.35732(2) 0.152737(9) 0.297578(17) 0.01791(8) Uani 1 1 d .
Na1 Na 0.50714(8) 0.19714(3) 0.52747(5) 0.02568(17) Uani 1 1 d .
Na2 Na 0.59294(8) 0.06715(3) 0.30920(6) 0.02687(18) Uani 1 1 d .
C31 C 1.0701(2) 0.03671(9) 0.38163(18) 0.0351(5) Uani 1 1 d .
H59A H 1.0916 0.0213 0.4472 0.042 Uiso 1 1 calc R
H59B H 1.1534 0.0547 0.3737 0.042 Uiso 1 1 calc R
O2 O 0.62774(15) 0.18398(6) 0.68787(10) 0.0315(3) Uani 1 1 d .
N1 N 0.55882(16) 0.15577(6) 0.27531(12) 0.0224(3) Uani 1 1 d .
N2 N 0.68331(17) 0.19476(6) 0.42887(12) 0.0242(3) Uani 1 1 d .
N3 N 0.35172(16) 0.12908(6) 0.43596(11) 0.0208(3) Uani 1 1 d .
N4 N 0.54908(16) 0.07319(6) 0.47205(12) 0.0238(3) Uani 1 1 d .
N5 N 0.26263(16) 0.21713(6) 0.27399(11) 0.0198(3) Uani 1 1 d .
N6 N 0.34392(16) 0.25473(6) 0.43653(11) 0.0226(3) Uani 1 1 d .
N7 N 0.23848(16) 0.10902(6) 0.19343(11) 0.0214(3) Uani 1 1 d .
N8 N 0.40354(16) 0.04816(6) 0.16481(11) 0.0223(3) Uani 1 1 d .
C1 C 0.5942(2) 0.14963(7) 0.18258(15) 0.0241(4) Uani 1 1 d .
C2 C 0.7254(2) 0.16862(8) 0.18008(14) 0.0253(4) Uani 1 1 d .
H2A H 0.7697 0.1682 0.1261 0.030 Uiso 1 1 calc R
C3 C 0.78036(19) 0.18928(7) 0.27728(14) 0.0225(4) Uani 1 1 d .
C4 C 0.9033(2) 0.21466(8) 0.32493(15) 0.0277(4) Uani 1 1 d .
H4A H 0.9756 0.2214 0.2916 0.033 Uiso 1 1 calc R
C5 C 0.9139(2) 0.22946(8) 0.42307(16) 0.0295(4) Uani 1 1 d .
H5A H 0.9944 0.2463 0.4570 0.035 Uiso 1 1 calc R
C6 C 0.8036(2) 0.21907(8) 0.47146(15) 0.0281(4) Uani 1 1 d .
H6A H 0.8140 0.2297 0.5374 0.034 Uiso 1 1 calc R
C7 C 0.67350(18) 0.18040(7) 0.33322(13) 0.0210(4) Uani 1 1 d .
C8 C 0.2508(2) 0.14235(7) 0.48950(15) 0.0239(4) Uani 1 1 d .
H8A H 0.1580 0.1562 0.4558 0.029 Uiso 1 1 calc R
C9 C 0.2698(2) 0.11918(7) 0.58065(15) 0.0260(4) Uani 1 1 d .
H9A H 0.2149 0.1228 0.6282 0.031 Uiso 1 1 calc R
C10 C 0.3908(2) 0.08835(7) 0.58770(14) 0.0223(4) Uani 1 1 d .
C11 C 0.4701(2) 0.05668(7) 0.65845(15) 0.0267(4) Uani 1 1 d .
H11A H 0.4449 0.0509 0.7193 0.032 Uiso 1 1 calc R
C12 C 0.5873(2) 0.03406(8) 0.63545(16) 0.0290(4) Uani 1 1 d .
H12A H 0.6431 0.0131 0.6814 0.035 Uiso 1 1 calc R
C13 C 0.6215(2) 0.04295(8) 0.54234(15) 0.0279(4) Uani 1 1 d .
H13A H 0.6996 0.0268 0.5284 0.033 Uiso 1 1 calc R
C14 C 0.43646(19) 0.09541(7) 0.49598(13) 0.0205(4) Uani 1 1 d .
C15 C 0.18020(19) 0.23378(7) 0.18303(13) 0.0213(4) Uani 1 1 d .
H15A H 0.1590 0.2155 0.1244 0.026 Uiso 1 1 calc R
C16 C 0.13287(19) 0.28005(7) 0.18824(14) 0.0229(4) Uani 1 1 d .
H16A H 0.0762 0.2978 0.1363 0.027 Uiso 1 1 calc R
C17 C 0.18882(18) 0.29505(7) 0.28996(13) 0.0206(4) Uani 1 1 d .
C18 C 0.1851(2) 0.33654(8) 0.34631(16) 0.0270(4) Uani 1 1 d .
H18A H 0.1337 0.3633 0.3178 0.032 Uiso 1 1 calc R
C19 C 0.2608(2) 0.33642(8) 0.44656(16) 0.0313(4) Uani 1 1 d .
H19A H 0.2605 0.3633 0.4866 0.038 Uiso 1 1 calc R
C20 C 0.3371(2) 0.29567(8) 0.48674(14) 0.0280(4) Uani 1 1 d .
H20A H 0.3875 0.2970 0.5538 0.034 Uiso 1 1 calc R
C21 C 0.26948(18) 0.25494(7) 0.33932(13) 0.0188(3) Uani 1 1 d .
C22 C 0.09515(19) 0.11786(7) 0.14923(15) 0.0238(4) Uani 1 1 d .
H22A H 0.0423 0.1422 0.1698 0.029 Uiso 1 1 calc R
C23 C 0.0394(2) 0.08683(7) 0.07185(15) 0.0255(4) Uani 1 1 d .
H23A H -0.0537 0.0865 0.0321 0.031 Uiso 1 1 calc R
C24 C 0.1536(2) 0.05516(7) 0.06500(13) 0.0220(4) Uani 1 1 d .
C25 C 0.1731(2) 0.01637(8) 0.00534(15) 0.0275(4) Uani 1 1 d .
H25A H 0.0991 0.0059 -0.0472 0.033 Uiso 1 1 calc R
C26 C 0.3060(2) -0.00615(8) 0.02651(15) 0.0293(4) Uani 1 1 d .
H26A H 0.3221 -0.0322 -0.0118 0.035 Uiso 1 1 calc R
C27 C 0.4156(2) 0.01056(7) 0.10576(15) 0.0262(4) Uani 1 1 d .
H27A H 0.5030 -0.0055 0.1185 0.031 Uiso 1 1 calc R
C28 C 0.27371(19) 0.06997(7) 0.14359(13) 0.0202(4) Uani 1 1 d .
C30 C 1.0247(2) 0.00040(9) 0.29761(18) 0.0363(5) Uani 1 1 d .
H30A H 1.0409 0.0126 0.2345 0.044 Uiso 1 1 calc R
H30B H 1.0768 -0.0294 0.3140 0.044 Uiso 1 1 calc R
C29 C 0.8662(2) -0.00653(10) 0.2913(2) 0.0421(6) Uani 1 1 d .
H29A H 0.8149 -0.0122 0.2221 0.050 Uiso 1 1 calc R
H29B H 0.8508 -0.0335 0.3322 0.050 Uiso 1 1 calc R
O1 O 0.81746(15) 0.03763(6) 0.32929(13) 0.0378(4) Uani 1 1 d .
C32 C 0.9393(2) 0.06852(9) 0.3687(2) 0.0425(6) Uani 1 1 d .
H32A H 0.9326 0.0822 0.4328 0.051 Uiso 1 1 calc R
H32B H 0.9438 0.0943 0.3218 0.051 Uiso 1 1 calc R
C33 C 0.5644(3) 0.19356(10) 0.77218(17) 0.0414(6) Uani 1 1 d .
H33A H 0.4604 0.1935 0.7509 0.050 Uiso 1 1 calc R
H33B H 0.5955 0.2244 0.8020 0.050 Uiso 1 1 calc R
C34 C 0.6153(4) 0.15428(12) 0.8457(2) 0.0658(9) Uani 1 1 d .
H34A H 0.5495 0.1274 0.8333 0.079 Uiso 1 1 calc R
H34B H 0.6244 0.1653 0.9143 0.079 Uiso 1 1 calc R
C35 C 0.7602(3) 0.14031(12) 0.8281(2) 0.0568(8) Uani 1 1 d .
H35A H 0.7715 0.1058 0.8297 0.068 Uiso 1 1 calc R
H35B H 0.8372 0.1543 0.8790 0.068 Uiso 1 1 calc R
C36 C 0.7610(2) 0.15979(10) 0.72459(18) 0.0391(5) Uani 1 1 d .
H36A H 0.8406 0.1818 0.7289 0.047 Uiso 1 1 calc R
H36B H 0.7714 0.1339 0.6795 0.047 Uiso 1 1 calc R
H1A H 0.528(3) 0.1333(11) 0.132(2) 0.047 Uiso 1 1 d .

loop_
_atom_site_aniso_label
_atom_site_aniso_U_11
_atom_site_aniso_U_22
_atom_site_aniso_U_33
_atom_site_aniso_U_23
_atom_site_aniso_U_13
_atom_site_aniso_U_12
Co1 0.01702(13) 0.01835(14) 0.01793(13) -0.00045(9) 0.00317(9) 0.00011(9)
Na1 0.0244(4) 0.0306(4) 0.0204(3) 0.0006(3) 0.0018(3) 0.0003(3)
Na2 0.0232(4) 0.0316(5) 0.0247(4) -0.0016(3) 0.0035(3) 0.0073(3)
C31 0.0238(10) 0.0323(12) 0.0478(13) -0.0013(10) 0.0057(9) 0.0008(8)
O2 0.0278(7) 0.0439(10) 0.0223(7) 0.0012(6) 0.0046(5) 0.0054(6)
N1 0.0193(7) 0.0263(9) 0.0215(7) 0.0000(6) 0.0048(6) -0.0015(6)
N2 0.0219(8) 0.0270(9) 0.0225(7) 0.0013(7) 0.0031(6) -0.0006(6)
N3 0.0195(7) 0.0201(8) 0.0229(7) 0.0031(6) 0.0054(6) 0.0025(6)
N4 0.0221(8) 0.0231(8) 0.0258(8) 0.0022(7) 0.0045(6) 0.0022(6)
N5 0.0221(7) 0.0195(8) 0.0175(7) -0.0004(6) 0.0043(6) -0.0001(6)
N6 0.0229(7) 0.0250(9) 0.0197(7) -0.0016(6) 0.0044(6) -0.0024(6)
N7 0.0197(7) 0.0212(8) 0.0224(7) -0.0013(6) 0.0033(6) -0.0012(6)
N8 0.0241(8) 0.0217(8) 0.0215(7) 0.0024(6) 0.0063(6) 0.0006(6)
C1 0.0250(9) 0.0258(10) 0.0214(9) 0.0005(7) 0.0051(7) -0.0015(7)
C2 0.0236(9) 0.0307(11) 0.0230(9) 0.0027(8) 0.0084(7) 0.0014(8)
C3 0.0187(8) 0.0245(10) 0.0243(9) 0.0041(7) 0.0050(7) 0.0022(7)
C4 0.0203(9) 0.0314(11) 0.0321(10) 0.0045(8) 0.0072(7) -0.0015(8)
C5 0.0222(9) 0.0305(11) 0.0323(10) 0.0018(9) -0.0005(8) -0.0046(8)
C6 0.0257(9) 0.0313(11) 0.0245(9) -0.0020(8) -0.0002(7) -0.0025(8)
C7 0.0179(8) 0.0225(9) 0.0221(8) 0.0037(7) 0.0034(6) 0.0009(7)
C8 0.0217(9) 0.0224(10) 0.0290(9) 0.0006(8) 0.0085(7) 0.0012(7)
C9 0.0306(10) 0.0221(10) 0.0287(9) 0.0015(8) 0.0136(8) 0.0022(8)
C10 0.0251(9) 0.0186(9) 0.0237(8) 0.0005(7) 0.0063(7) -0.0020(7)
C11 0.0319(10) 0.0234(10) 0.0243(9) 0.0046(8) 0.0053(7) -0.0037(8)
C12 0.0292(10) 0.0241(10) 0.0311(10) 0.0095(8) 0.0015(8) 0.0022(8)
C13 0.0243(9) 0.0264(10) 0.0321(10) 0.0022(8) 0.0047(8) 0.0048(8)
C14 0.0217(8) 0.0182(9) 0.0209(8) 0.0003(7) 0.0034(6) -0.0025(7)
C15 0.0235(9) 0.0226(9) 0.0172(8) 0.0013(7) 0.0034(6) -0.0023(7)
C16 0.0230(9) 0.0227(10) 0.0217(8) 0.0032(7) 0.0028(7) -0.0015(7)
C17 0.0187(8) 0.0214(9) 0.0225(8) 0.0006(7) 0.0063(7) -0.0005(7)
C18 0.0285(10) 0.0209(10) 0.0322(10) -0.0019(8) 0.0083(8) 0.0011(8)
C19 0.0375(11) 0.0273(11) 0.0305(10) -0.0114(9) 0.0109(8) -0.0001(9)
C20 0.0308(10) 0.0315(11) 0.0209(9) -0.0053(8) 0.0043(7) -0.0023(8)
C21 0.0178(8) 0.0193(9) 0.0205(8) -0.0011(7) 0.0066(6) -0.0015(6)
C22 0.0184(8) 0.0215(10) 0.0305(9) 0.0006(8) 0.0037(7) 0.0005(7)
C23 0.0206(9) 0.0246(10) 0.0286(9) 0.0022(8) 0.0000(7) -0.0048(7)
C24 0.0253(9) 0.0202(9) 0.0201(8) 0.0007(7) 0.0046(7) -0.0056(7)
C25 0.0319(10) 0.0274(11) 0.0240(9) -0.0060(8) 0.0084(8) -0.0102(8)
C26 0.0377(11) 0.0247(10) 0.0303(10) -0.0060(8) 0.0178(8) -0.0059(8)
C27 0.0296(10) 0.0242(10) 0.0276(9) 0.0021(8) 0.0125(8) 0.0023(8)
C28 0.0229(9) 0.0188(9) 0.0191(8) 0.0020(7) 0.0057(7) -0.0023(7)
C30 0.0267(10) 0.0390(13) 0.0431(12) -0.0027(10) 0.0082(9) 0.0031(9)
C29 0.0293(11) 0.0450(15) 0.0518(14) -0.0124(12) 0.0092(10) -0.0006(10)
O1 0.0220(7) 0.0357(9) 0.0548(10) -0.0006(8) 0.0071(7) 0.0048(6)
C32 0.0298(11) 0.0289(12) 0.0685(17) -0.0022(11) 0.0110(11) 0.0001(9)
C33 0.0434(13) 0.0511(16) 0.0341(11) -0.0138(11) 0.0178(10) -0.0041(11)
C34 0.107(3) 0.059(2) 0.0405(15) -0.0005(14) 0.0366(17) -0.0143(18)
C35 0.0637(18) 0.0563(19) 0.0411(14) 0.0167(13) -0.0067(13) 0.0000(14)
C36 0.0301(11) 0.0493(15) 0.0363(12) 0.0062(11) 0.0046(9) 0.0101(10)

loop_
_atom_type_symbol
_atom_type_description
_atom_type_scat_dispersion_real
_atom_type_scat_dispersion_imag
_atom_type_scat_source
C C 0.0033 0.0016 'International Tables Vol C Tables 4.2.6.8 and 6.1.1.4'
H H 0.0000 0.0000 'International Tables Vol C Tables 4.2.6.8 and 6.1.1.4'
Co Co 0.3494 0.9721 'International Tables Vol C Tables 4.2.6.8 and 6.1.1.4'
N N 0.0061 0.0033 'International Tables Vol C Tables 4.2.6.8 and 6.1.1.4'
Na Na 0.0362 0.0249 'International Tables Vol C Tables 4.2.6.8 and 6.1.1.4'
O O 0.0106 0.0060 'International Tables Vol C Tables 4.2.6.8 and 6.1.1.4'

loop_
_geom_angle_atom_site_label_1
_geom_angle_atom_site_label_2
_geom_angle_atom_site_label_3
_geom_angle
N5 Co1 N3 109.62(6)
N5 Co1 N7 105.73(6)
N3 Co1 N7 109.15(7)
N5 Co1 N1 110.44(7)
N3 Co1 N1 112.85(6)
N7 Co1 N1 108.79(6)
N5 Co1 Na2 161.00(5)
N3 Co1 Na2 83.22(5)
N7 Co1 Na2 81.97(5)
N1 Co1 Na2 50.68(5)
N5 Co1 Na1 84.11(4)
N3 Co1 Na1 49.20(5)
N7 Co1 Na1 158.31(5)
N1 Co1 Na1 84.78(5)
Na2 Co1 Na1 94.86(2)
O2 Na1 N6 137.91(7)
O2 Na1 N2 105.77(6)
N6 Na1 N2 100.92(6)
O2 Na1 N3 117.47(7)
N6 Na1 N3 90.69(6)
N2 Na1 N3 96.41(6)
O2 Na1 C8 108.40(6)
N6 Na1 C8 80.49(6)
N2 Na1 C8 125.17(6)
N3 Na1 C8 29.27(5)
O2 Na1 C14 91.87(6)
N6 Na1 C14 118.58(6)
N2 Na1 C14 93.42(6)
N3 Na1 C14 28.08(5)
C8 Na1 C14 44.68(5)
O2 Na1 Co1 148.73(6)
N6 Na1 Co1 71.24(4)
N2 Na1 Co1 70.73(4)
N3 Na1 Co1 36.57(4)
C8 Na1 Co1 57.81(4)
C14 Na1 Co1 58.13(4)
O1 Na2 N4 106.51(7)
O1 Na2 N8 122.26(7)
N4 Na2 N8 121.39(6)
O1 Na2 N1 117.34(7)
N4 Na2 N1 93.33(6)
N8 Na2 N1 91.48(6)
O1 Na2 C1 103.24(7)
N4 Na2 C1 122.18(7)
N8 Na2 C1 78.09(6)
N1 Na2 C1 28.90(5)
O1 Na2 Co1 154.20(6)
N4 Na2 Co1 73.84(4)
N8 Na2 Co1 75.00(4)
N1 Na2 Co1 38.25(4)
C1 Na2 Co1 58.91(4)
C32 C31 C30 102.78(18)
C32 C31 H59A 111.2
C30 C31 H59A 111.2
C32 C31 H59B 111.2
C30 C31 H59B 111.2
H59A C31 H59B 109.1
C36 O2 C33 108.36(17)
C36 O2 Na1 129.23(13)
C33 O2 Na1 121.79(13)
C7 N1 C1 104.62(15)
C7 N1 Co1 126.55(13)
C1 N1 Co1 124.88(13)
C7 N1 Na2 109.45(12)
C1 N1 Na2 89.81(12)
Co1 N1 Na2 91.08(6)
C6 N2 C7 115.38(16)
C6 N2 Na1 112.81(13)
C7 N2 Na1 130.79(12)
C14 N3 C8 104.80(15)
C14 N3 Co1 129.81(12)
C8 N3 Co1 125.29(13)
C14 N3 Na1 91.31(11)
C8 N3 Na1 86.65(11)
Co1 N3 Na1 94.23(6)
C13 N4 C14 115.26(16)
C13 N4 Na2 116.80(13)
C14 N4 Na2 125.98(12)
C21 N5 C15 104.65(15)
C21 N5 Co1 129.37(12)
C15 N5 Co1 125.90(13)
C20 N6 C21 114.79(17)
C20 N6 Na1 114.48(12)
C21 N6 Na1 130.28(13)
C28 N7 C22 105.03(15)
C28 N7 Co1 132.08(12)
C22 N7 Co1 122.58(13)
C27 N8 C28 115.21(16)
C27 N8 Na2 120.61(13)
C28 N8 Na2 123.75(12)
C2 C1 N1 113.05(17)
C2 C1 Na2 117.10(14)
N1 C1 Na2 61.29(10)
C2 C1 H1A 129.3(17)
N1 C1 H1A 117.6(17)
Na2 C1 H1A 87.4(18)
C1 C2 C3 105.99(16)
C1 C2 H2A 127.0
C3 C2 H2A 127.0
C4 C3 C2 136.42(18)
C4 C3 C7 117.96(18)
C2 C3 C7 105.61(16)
C5 C4 C3 117.79(18)
C5 C4 H4A 121.1
C3 C4 H4A 121.1
C4 C5 C6 120.04(18)
C4 C5 H5A 120.0
C6 C5 H5A 120.0
N2 C6 C5 124.38(19)
N2 C6 H6A 117.8
C5 C6 H6A 117.8
N2 C7 N1 124.81(16)
N2 C7 C3 124.45(17)
N1 C7 C3 110.73(16)
C9 C8 N3 112.74(17)
C9 C8 Na1 99.33(13)
N3 C8 Na1 64.08(10)
C9 C8 H8A 121.6
N3 C8 H8A 121.6
Na1 C8 H8A 121.6
C8 C9 C10 106.26(16)
C8 C9 H9A 126.9
C10 C9 H9A 126.9
C11 C10 C9 136.98(18)
C11 C10 C14 117.63(17)
C9 C10 C14 105.37(16)
C12 C11 C10 118.16(18)
C12 C11 H11A 120.9
C10 C11 H11A 120.9
C11 C12 C13 119.63(18)
C11 C12 H12A 120.2
C13 C12 H12A 120.2
N4 C13 C12 124.46(18)
N4 C13 H13A 117.8
C12 C13 H13A 117.8
N4 C14 N3 124.32(16)
N4 C14 C10 124.84(17)
N3 C14 C10 110.82(16)
N4 C14 Na1 108.19(12)
N3 C14 Na1 60.61(10)
C10 C14 Na1 96.48(12)
C16 C15 N5 113.25(16)
C16 C15 H15A 123.4
N5 C15 H15A 123.4
C15 C16 C17 105.78(16)
C15 C16 H16A 127.1
C17 C16 H16A 127.1
C18 C17 C16 136.56(18)
C18 C17 C21 118.05(17)
C16 C17 C21 105.38(16)
C19 C18 C17 117.68(19)
C19 C18 H18A 121.2
C17 C18 H18A 121.2
C18 C19 C20 119.61(19)
C18 C19 H19A 120.2
C20 C19 H19A 120.2
N6 C20 C19 125.36(18)
N6 C20 H20A 117.3
C19 C20 H20A 117.3
N6 C21 N5 124.56(17)
N6 C21 C17 124.51(17)
N5 C21 C17 110.93(15)
C23 C22 N7 112.95(17)
C23 C22 H22A 123.5
N7 C22 H22A 123.5
C22 C23 C24 105.97(16)
C22 C23 H23A 127.0
C24 C23 H23A 127.0
C25 C24 C23 136.86(18)
C25 C24 C28 117.78(18)
C23 C24 C28 105.36(16)
C26 C25 C24 118.16(18)
C26 C25 H25A 120.9
C24 C25 H25A 120.9
C25 C26 C27 119.71(19)
C25 C26 H26A 120.1
C27 C26 H26A 120.1
N8 C27 C26 124.72(18)
N8 C27 H27A 117.6
C26 C27 H27A 117.6
N8 C28 N7 124.94(16)
N8 C28 C24 124.41(17)
N7 C28 C24 110.65(16)
C29 C30 C31 103.68(18)
C29 C30 H30A 111.0
C31 C30 H30A 111.0
C29 C30 H30B 111.0
C31 C30 H30B 111.0
H30A C30 H30B 109.0
O1 C29 C30 105.74(19)
O1 C29 H29A 110.6
C30 C29 H29A 110.6
O1 C29 H29B 110.6
C30 C29 H29B 110.6
H29A C29 H29B 108.7
C32 O1 C29 109.84(16)
C32 O1 Na2 119.23(14)
C29 O1 Na2 129.86(13)
O1 C32 C31 105.43(19)
O1 C32 H32A 110.7
C31 C32 H32A 110.7
O1 C32 H32B 110.7
C31 C32 H32B 110.7
H32A C32 H32B 108.8
O2 C33 C34 105.4(2)
O2 C33 H33A 110.7
C34 C33 H33A 110.7
O2 C33 H33B 110.7
C34 C33 H33B 110.7
H33A C33 H33B 108.8
C33 C34 C35 104.7(2)
C33 C34 H34A 110.8
C35 C34 H34A 110.8
C33 C34 H34B 110.8
C35 C34 H34B 110.8
H34A C34 H34B 108.9
C34 C35 C36 105.0(2)
C34 C35 H35A 110.8
C36 C35 H35A 110.8
C34 C35 H35B 110.8
C36 C35 H35B 110.8
H35A C35 H35B 108.8
O2 C36 C35 107.4(2)
O2 C36 H36A 110.2
C35 C36 H36A 110.2
O2 C36 H36B 110.2
C35 C36 H36B 110.2
H36A C36 H36B 108.5

loop_
_geom_bond_atom_site_label_1
_geom_bond_atom_site_label_2
_geom_bond_distance
Co1 N5 2.0075(16)
Co1 N3 2.0110(16)
Co1 N7 2.0132(16)
Co1 N1 2.0223(16)
Co1 Na2 3.2663(9)
Co1 Na1 3.3660(10)
Na1 O2 2.2531(16)
Na1 N6 2.3812(18)
Na1 N2 2.3884(18)
Na1 N3 2.5549(18)
Na1 C8 2.836(2)
Na1 C14 2.932(2)
Na2 O1 2.2584(16)
Na2 N4 2.3586(18)
Na2 N8 2.4054(18)
Na2 N1 2.5272(19)
Na2 C1 2.881(2)
C31 C32 1.511(3)
C31 C30 1.516(3)
C31 H59A 0.9700
C31 H59B 0.9700
O2 C36 1.428(3)
O2 C33 1.443(2)
N1 C7 1.378(2)
N1 C1 1.393(2)
N2 C6 1.346(2)
N2 C7 1.346(2)
N3 C14 1.380(2)
N3 C8 1.389(2)
N4 C13 1.344(2)
N4 C14 1.348(2)
N5 C21 1.374(2)
N5 C15 1.387(2)
N6 C20 1.343(3)
N6 C21 1.351(2)
N7 C28 1.369(2)
N7 C22 1.387(2)
N8 C27 1.345(3)
N8 C28 1.354(2)
C1 C2 1.372(3)
C1 H1A 0.94(3)
C2 C3 1.429(3)
C2 H2A 0.9300
C3 C4 1.399(3)
C3 C7 1.432(2)
C4 C5 1.381(3)
C4 H4A 0.9300
C5 C6 1.399(3)
C5 H5A 0.9300
C6 H6A 0.9300
C8 C9 1.375(3)
C8 H8A 0.9800
C9 C10 1.429(3)
C9 H9A 0.9300
C10 C11 1.396(3)
C10 C14 1.430(2)
C11 C12 1.386(3)
C11 H11A 0.9300
C12 C13 1.404(3)
C12 H12A 0.9300
C13 H13A 0.9300
C15 C16 1.378(3)
C15 H15A 0.9300
C16 C17 1.428(2)
C16 H16A 0.9300
C17 C18 1.396(3)
C17 C21 1.437(3)
C18 C19 1.390(3)
C18 H18A 0.9300
C19 C20 1.395(3)
C19 H19A 0.9300
C20 H20A 0.9300
C22 C23 1.374(3)
C22 H22A 0.9300
C23 C24 1.426(3)
C23 H23A 0.9300
C24 C25 1.394(3)
C24 C28 1.439(2)
C25 C26 1.388(3)
C25 H25A 0.9300
C26 C27 1.400(3)
C26 H26A 0.9300
C27 H27A 0.9300
C30 C29 1.511(3)
C30 H30A 0.9700
C30 H30B 0.9700
C29 O1 1.457(3)
C29 H29A 0.9700
C29 H29B 0.9700
O1 C32 1.450(3)
C32 H32A 0.9700
C32 H32B 0.9700
C33 C34 1.490(4)
C33 H33A 0.9700
C33 H33B 0.9700
C34 C35 1.512(5)
C34 H34A 0.9700
C34 H34B 0.9700
C35 C36 1.513(4)
C35 H35A 0.9700
C35 H35B 0.9700
C36 H36A 0.9700
C36 H36B 0.9700
